data_2222979
loop_
_publ_author_name
'Terebilenko, Kateryna V.'
'Zatovsky, Igor V.'
'Baumer, Vyacheslav N.'
'Slobodyanik, Nikolay S.'

_publ_section_title
;
 Cs~2~Bi(PO~4~)(WO~4~)
;
_journal_coeditor_code BR2113
_journal_issue 9
_journal_name_full 'Acta Crystallographica Section E'
_journal_page_first i67
_journal_paper_doi 10.1107/S160053680903147X
_journal_volume 65
_journal_year 2009
_chemical_formula_iupac 'Cs2 Bi (P O4) (W O4)'
_chemical_formula_structural 'Cs2 Bi (W O4)(P O4)'
_chemical_formula_sum 'Bi Cs2 O8 P W'
_chemical_formula_weight 817.61
_chemical_name_systematic
;
Dicaesium bismuth(III) phosphate(V) tungstate(VI)
;
_space_group_IT_number 73
_symmetry_cell_setting orthorhombic
_symmetry_space_group_name_Hall '-I 2b 2c'
_symmetry_space_group_name_H-M 'I b c a'
_atom_sites_solution_primary direct
_atom_sites_solution_secondary difmap
_audit_creation_method 'WinGX routine CIF_UPDATE'
_cell_angle_alpha 90
_cell_angle_beta 90
_cell_angle_gamma 90
_cell_formula_units_Z 8
_cell_length_a 21.3144(10)
_cell_length_b 12.6352(5)
_cell_length_c 7.1412(3)
_cell_measurement_reflns_used 10697
_cell_measurement_temperature 293(2)
_cell_measurement_theta_max 29.99
_cell_measurement_theta_min 3.22
_cell_volume 1923.21(14)
_computing_cell_refinement 'CrysAlis CCD (Oxford Diffraction, 2006)'
_computing_data_collection 'CrysAlis CCD (Oxford Diffraction, 2006)'
_computing_data_reduction 'CrysAlis RED (Oxford Diffraction, 2006)'
_computing_molecular_graphics 'DIAMOND (Brandenburg, 1999)'
_computing_publication_material 'WinGX (Farrugia, 1999) and enCIFer (Allen <i>et al.</i>,  2004)'
_computing_structure_refinement 'SHELXL97 (Sheldrick, 2008)'
_computing_structure_solution 'SHELXS97 (Sheldrick, 2008)'
_diffrn_ambient_temperature 293(2)
_diffrn_measured_fraction_theta_full 0.997
_diffrn_measured_fraction_theta_max 0.997
_diffrn_measurement_device_type 'Oxford Diffraction XCalibur-3'
_diffrn_measurement_method '\f and \w'
_diffrn_radiation_monochromator graphite
_diffrn_radiation_source 'fine-focus sealed tube'
_diffrn_radiation_type MoK\a
_diffrn_radiation_wavelength 0.71073
_diffrn_reflns_av_R_equivalents 0.1564
_diffrn_reflns_limit_h_max 29
_diffrn_reflns_limit_h_min -27
_diffrn_reflns_limit_k_max 17
_diffrn_reflns_limit_k_min -17
_diffrn_reflns_limit_l_max 10
_diffrn_reflns_limit_l_min -10
_diffrn_reflns_number 10697
_diffrn_reflns_theta_full 29.99
_diffrn_reflns_theta_max 29.99
_diffrn_reflns_theta_min 3.22
_diffrn_standards_number 0
_exptl_absorpt_coefficient_mu 37.866
_exptl_absorpt_correction_T_max 0.1735
_exptl_absorpt_correction_T_min 0.0614
_exptl_absorpt_correction_type multi-scan
_exptl_absorpt_process_details '(Blessing, 1995)'
_exptl_crystal_colour colourless
_exptl_crystal_density_diffrn 5.648
_exptl_crystal_density_method 'not measured'
_exptl_crystal_description prism
_exptl_crystal_F_000 2768
_exptl_crystal_size_max 0.08
_exptl_crystal_size_mid 0.07
_exptl_crystal_size_min 0.05
_refine_diff_density_max 2.173
_refine_diff_density_min -2.633
_refine_ls_extinction_method none
_refine_ls_goodness_of_fit_ref 1.21
_refine_ls_matrix_type full
_refine_ls_number_parameters 61
_refine_ls_number_reflns 1396
_refine_ls_number_restraints 0
_refine_ls_restrained_S_all 1.21
_refine_ls_R_factor_all 0.0644
_refine_ls_R_factor_gt 0.0523
_refine_ls_shift/su_max 0
_refine_ls_shift/su_mean 0
_refine_ls_structure_factor_coef Fsqd
_refine_ls_weighting_details 'calc w=1/[\s^2^(Fo^2^)+(0.0396P)^2^+22.3992P] where P=(Fo^2^+2Fc^2^)/3'
_refine_ls_weighting_scheme calc
_refine_ls_wR_factor_ref 0.1149
_reflns_number_gt 1227
_reflns_number_total 1396
_reflns_threshold_expression I>2\s(I)
_cod_data_source_file br2113.cif
_cod_data_source_block I
_cod_database_code 2222979
_cod_database_fobs_code 2222979

loop_
_symmetry_equiv_pos_as_xyz
'x, y, z'
'-x, -y+1/2, z'
'x, -y, -z+1/2'
'-x, y+1/2, -z+1/2'
'x+1/2, y+1/2, z+1/2'
'-x+1/2, -y+1, z+1/2'
'x+1/2, -y+1/2, -z+1'
'-x+1/2, y+1, -z+1'
'-x, -y, -z'
'x, y-1/2, -z'
'-x, y, z-1/2'
'x, -y-1/2, z-1/2'
'-x+1/2, -y+1/2, -z+1/2'
'x+1/2, y, -z+1/2'
'-x+1/2, y+1/2, z'
'x+1/2, -y, z'

loop_
_atom_site_type_symbol
_atom_site_label
_atom_site_fract_x
_atom_site_fract_y
_atom_site_fract_z
_atom_site_U_iso_or_equiv
_atom_site_adp_type
_atom_site_calc_flag
_atom_site_refinement_flags
_atom_site_occupancy
_atom_site_disorder_assembly
_atom_site_disorder_group
Bi Bi1 0.25 0.58662(4) 0 0.01381(17) Uani d S 1 . .
Cs Cs1 0.09029(3) 0.83471(6) 0.21999(11) 0.0233(2) Uani d . 1 . .
W W1 0.09279(3) 0.5 0.25 0.01566(18) Uani d S 1 . .
P P1 0.25 0.8232(3) 0 0.0081(6) Uani d S 1 . .
O O1 0.2413(4) 0.8984(6) 0.1675(11) 0.0204(17) Uani d . 1 . .
O O2 0.3072(4) 0.7487(6) 0.0220(11) 0.0173(15) Uani d . 1 . .
O O3 0.1403(4) 0.5328(8) 0.0513(13) 0.0258(18) Uani d . 1 . .
O O4 0.0440(4) 0.3925(8) 0.1847(13) 0.031(2) Uani d . 1 . .

loop_
_atom_site_aniso_label
_atom_site_aniso_U_11
_atom_site_aniso_U_22
_atom_site_aniso_U_33
_atom_site_aniso_U_12
_atom_site_aniso_U_13
_atom_site_aniso_U_23
Bi1 0.0116(3) 0.0135(3) 0.0162(3) 0 -0.00033(18) 0
Cs1 0.0166(4) 0.0290(4) 0.0243(4) 0.0014(3) -0.0003(2) 0.0005(3)
W1 0.0107(3) 0.0162(3) 0.0201(3) 0 0 0.0007(2)
P1 0.0077(15) 0.0086(13) 0.0080(15) 0 -0.0014(10) 0
O1 0.034(5) 0.015(3) 0.012(4) -0.004(3) 0.002(3) -0.003(3)
O2 0.013(4) 0.017(3) 0.021(4) -0.001(3) 0.000(3) 0.003(3)
O3 0.013(4) 0.036(5) 0.028(4) -0.007(4) -0.004(3) 0.006(4)
O4 0.020(5) 0.032(5) 0.040(5) -0.013(4) 0.007(4) -0.013(4)

loop_
_atom_type_symbol
_atom_type_description
_atom_type_scat_dispersion_real
_atom_type_scat_dispersion_imag
_atom_type_scat_source
Bi Bi -4.1077 10.2566 'International Tables Vol C Tables 4.2.6.8 and 6.1.1.4'
Cs Cs -0.368 2.1192 'International Tables Vol C Tables 4.2.6.8 and 6.1.1.4'
O O 0.0106 0.006 'International Tables Vol C Tables 4.2.6.8 and 6.1.1.4'
P P 0.1023 0.0942 'International Tables Vol C Tables 4.2.6.8 and 6.1.1.4'
W W -0.849 6.8722 'International Tables Vol C Tables 4.2.6.8 and 6.1.1.4'

loop_
_geom_angle_atom_site_label_1
_geom_angle_atom_site_label_2
_geom_angle_atom_site_label_3
_geom_angle_site_symmetry_1
_geom_angle_site_symmetry_3
_geom_angle
_geom_angle_publ_flag
? ? ? ? ? ? ?

loop_
_geom_bond_atom_site_label_1
_geom_bond_atom_site_label_2
_geom_bond_site_symmetry_2
_geom_bond_distance
_geom_bond_publ_flag
Bi1 O2 . 2.388(8) yes
Bi1 O2 8_544 2.388(8) no
Bi1 O1 13_565 2.389(8) yes
Bi1 O1 12_575 2.389(8) no
Bi1 O3 8_544 2.463(8) yes
Bi1 O3 . 2.463(8) no
Bi1 O1 10 2.669(8) yes
Bi1 O1 15_545 2.669(8) no
Cs1 O2 8_544 2.990(8) yes
Cs1 O4 4 3.031(9) yes
Cs1 O2 13_565 3.046(8) yes
Cs1 O3 12_576 3.088(9) yes
Cs1 O4 3_565 3.111(10) yes
Cs1 O4 10_565 3.140(9) yes
Cs1 O1 . 3.338(9) yes
Cs1 O3 10_565 3.339(9) yes
W1 O4 . 1.774(9) yes
W1 O4 3_565 1.774(9) no
W1 O3 3_565 1.792(9) yes
W1 O3 . 1.792(9) no
P1 O1 . 1.539(8) yes
P1 O1 8_544 1.539(8) yes
P1 O2 8_544 1.549(8) yes
P1 O2 . 1.549(8) no
